data_2234448
loop_
_publ_author_name
'Wang, Kun-Miao'
'Zhou, Jie'
'Qian, Fen-Hua'
'Liu, Jing'

_publ_section_title
;
 Diaquabis(benzoato-\k<i>O</i>)bis[4,4,5,5-tetramethyl-2-(pyridin-4-yl-\k<i>N</i>)imidazoline-1-oxyl
 3-oxide]cobalt(II)
;
_journal_coeditor_code WM2601
_journal_issue 4
_journal_name_full 'Acta Crystallographica Section E'
_journal_page_first m506
_journal_paper_doi 10.1107/S1600536812012251
_journal_volume 68
_journal_year 2012
_chemical_formula_iupac '[Co (C7 H5 O2)2 (C12 H16 N3 O2)2 (H2 O)2]'
_chemical_formula_moiety 'C38 H46 Co N6 O10'
_chemical_formula_sum 'C38 H46 Co N6 O10'
_chemical_formula_weight 805.74
_chemical_name_systematic
;
Diaquabis(benzoato-\k<i>O</i>)bis[4,4,5,5-tetramethyl-2-(pyridin-4-yl-
\k<i>N</i>)imidazoline-1-oxyl 3-oxide]cobalt(II)
;
_space_group_IT_number 2
_symmetry_cell_setting triclinic
_symmetry_space_group_name_Hall '-P 1'
_symmetry_space_group_name_H-M 'P -1'
_atom_sites_solution_hydrogens geom
_atom_sites_solution_primary direct
_atom_sites_solution_secondary difmap
_audit_creation_method SHELXL-97
_cell_angle_alpha 87.903(2)
_cell_angle_beta 88.622(2)
_cell_angle_gamma 79.0880(10)
_cell_formula_units_Z 1
_cell_length_a 6.7780(10)
_cell_length_b 11.3381(13)
_cell_length_c 12.9109(15)
_cell_measurement_reflns_used 254
_cell_measurement_temperature 293(2)
_cell_measurement_theta_max 25.01
_cell_measurement_theta_min 1.58
_cell_volume 973.5(2)
_computing_cell_refinement 'SAINT (Bruker, 2008)'
_computing_data_collection 'APEX2 (Bruker, 2008)'
_computing_data_reduction 'SAINT (Bruker, 2008)'
_computing_molecular_graphics 'SHELXTL (Sheldrick, 2008)'
_computing_publication_material 'SHELXTL (Sheldrick, 2008)'
_computing_structure_refinement 'SHELXL97 (Sheldrick, 2008)'
_computing_structure_solution 'SHELXS97 (Sheldrick, 2008)'
_diffrn_ambient_temperature 293(2)
_diffrn_measured_fraction_theta_full 0.982
_diffrn_measured_fraction_theta_max 0.887
_diffrn_measurement_device_type 'Bruker APEXII 1K CCD area-detector'
_diffrn_measurement_method 'phi and omega scans'
_diffrn_radiation_monochromator graphite
_diffrn_radiation_source 'fine-focus sealed tube'
_diffrn_radiation_type MoK\a
_diffrn_radiation_wavelength 0.71073
_diffrn_reflns_av_R_equivalents 0.0167
_diffrn_reflns_av_sigmaI/netI 0.0413
_diffrn_reflns_limit_h_max 8
_diffrn_reflns_limit_h_min -6
_diffrn_reflns_limit_k_max 14
_diffrn_reflns_limit_k_min -9
_diffrn_reflns_limit_l_max 16
_diffrn_reflns_limit_l_min -16
_diffrn_reflns_number 6131
_diffrn_reflns_theta_full 25.00
_diffrn_reflns_theta_max 28.36
_diffrn_reflns_theta_min 1.58
_diffrn_standards_number 0
_exptl_absorpt_coefficient_mu 0.505
_exptl_absorpt_correction_T_max 0.8312
_exptl_absorpt_correction_T_min 0.7899
_exptl_absorpt_correction_type multi-scan
_exptl_absorpt_process_details '(SADABS; Bruker, 2008)'
_exptl_crystal_colour dark-blue
_exptl_crystal_density_diffrn 1.374
_exptl_crystal_density_method 'not measured'
_exptl_crystal_description block
_exptl_crystal_F_000 423
_exptl_crystal_size_max 0.49
_exptl_crystal_size_mid 0.40
_exptl_crystal_size_min 0.38
_refine_diff_density_max 0.422
_refine_diff_density_min -0.275
_refine_ls_extinction_method none
_refine_ls_goodness_of_fit_ref 0.999
_refine_ls_hydrogen_treatment constr
_refine_ls_matrix_type full
_refine_ls_number_parameters 250
_refine_ls_number_reflns 4321
_refine_ls_number_restraints 2
_refine_ls_restrained_S_all 0.998
_refine_ls_R_factor_all 0.0638
_refine_ls_R_factor_gt 0.0412
_refine_ls_shift/su_max 0.000
_refine_ls_shift/su_mean 0.000
_refine_ls_structure_factor_coef Fsqd
_refine_ls_weighting_details 'calc w=1/[\s^2^(Fo^2^)+(0.0633P)^2^+0.1038P] where P=(Fo^2^+2Fc^2^)/3'
_refine_ls_weighting_scheme calc
_refine_ls_wR_factor_gt 0.1009
_refine_ls_wR_factor_ref 0.1151
_reflns_number_gt 3229
_reflns_number_total 4321
_reflns_threshold_expression I>2sigma(I)
_cod_data_source_file wm2601.cif
_cod_data_source_block I
_cod_database_code 2234448
_cod_database_fobs_code 2234448

loop_
_symmetry_equiv_pos_as_xyz
'x, y, z'
'-x, -y, -z'

loop_
_atom_site_type_symbol
_atom_site_label
_atom_site_fract_x
_atom_site_fract_y
_atom_site_fract_z
_atom_site_U_iso_or_equiv
_atom_site_adp_type
_atom_site_calc_flag
_atom_site_refinement_flags
_atom_site_occupancy
_atom_site_symmetry_multiplicity
Co Co1 0.5000 0.0000 0.5000 0.03209(14) Uani d S 1 2
O O1 0.8445(2) 0.17316(15) 0.51875(14) 0.0559(5) Uani d . 1 1
O O2 0.5208(2) 0.16870(13) 0.54704(11) 0.0397(4) Uani d . 1 1
O O3 0.7545(3) -0.06107(16) 1.04069(13) 0.0615(5) Uani d . 1 1
O O4 1.1308(3) -0.38091(16) 0.87086(14) 0.0674(6) Uani d . 1 1
O O5 0.2113(2) 0.01876(14) 0.57722(11) 0.0397(4) Uani d D 1 1
H H5B 0.1162 0.0824 0.5727 0.048 Uiso d RD 1 1
H H5C 0.1736 -0.0444 0.5524 0.048 Uiso d RD 1 1
N N1 0.6275(2) -0.07874(15) 0.64531(12) 0.0346(4) Uani d . 1 1
N N2 0.8799(3) -0.15629(16) 1.02104(13) 0.0392(4) Uani d . 1 1
N N3 1.0640(3) -0.30529(16) 0.93918(14) 0.0405(4) Uani d . 1 1
C C1 0.6393(3) 0.34249(19) 0.59181(15) 0.0364(5) Uani d . 1 1
C C2 0.4538(4) 0.3959(2) 0.63003(18) 0.0470(6) Uani d . 1 1
H H2A 0.3473 0.3549 0.6300 0.056 Uiso calc R 1 1
C C3 0.4246(5) 0.5105(2) 0.6686(2) 0.0624(7) Uani d . 1 1
H H3A 0.2992 0.5457 0.6950 0.075 Uiso calc R 1 1
C C4 0.5802(5) 0.5721(2) 0.6680(2) 0.0647(8) Uani d . 1 1
H H4A 0.5605 0.6492 0.6933 0.078 Uiso calc R 1 1
C C5 0.7648(5) 0.5196(2) 0.6299(2) 0.0630(7) Uani d . 1 1
H H5A 0.8704 0.5614 0.6296 0.076 Uiso calc R 1 1
C C6 0.7960(4) 0.4054(2) 0.59202(19) 0.0504(6) Uani d . 1 1
H H6A 0.9222 0.3705 0.5666 0.060 Uiso calc R 1 1
C C7 0.6710(3) 0.21875(19) 0.54954(15) 0.0359(5) Uani d . 1 1
C C8 0.5444(3) -0.0455(2) 0.73736(16) 0.0405(5) Uani d . 1 1
H H8A 0.4223 0.0082 0.7381 0.049 Uiso calc R 1 1
C C9 0.6290(3) -0.0863(2) 0.83080(16) 0.0401(5) Uani d . 1 1
H H9A 0.5647 -0.0603 0.8926 0.048 Uiso calc R 1 1
C C10 0.8118(3) -0.16670(18) 0.83235(15) 0.0334(4) Uani d . 1 1
C C11 0.8974(3) -0.2025(2) 0.73650(16) 0.0413(5) Uani d . 1 1
H H11A 1.0189 -0.2565 0.7330 0.050 Uiso calc R 1 1
C C12 0.8007(3) -0.1570(2) 0.64743(16) 0.0407(5) Uani d . 1 1
H H12A 0.8599 -0.1827 0.5844 0.049 Uiso calc R 1 1
C C13 0.9138(3) -0.20920(19) 0.92853(16) 0.0355(5) Uani d . 1 1
C C14 1.1671(3) -0.3070(2) 1.04120(17) 0.0420(5) Uani d . 1 1
C C15 1.0002(3) -0.2294(2) 1.10556(16) 0.0416(5) Uani d . 1 1
C C16 1.2326(4) -0.4350(2) 1.0811(2) 0.0634(8) Uani d . 1 1
H H16A 1.3368 -0.4761 1.0365 0.095 Uiso calc R 1 1
H H16B 1.1200 -0.4753 1.0821 0.095 Uiso calc R 1 1
H H16C 1.2825 -0.4351 1.1501 0.095 Uiso calc R 1 1
C C17 1.3493(4) -0.2487(3) 1.0178(3) 0.0697(8) Uani d . 1 1
H H17A 1.3050 -0.1674 0.9928 0.105 Uiso calc R 1 1
H H17B 1.4329 -0.2931 0.9659 0.105 Uiso calc R 1 1
H H17C 1.4245 -0.2489 1.0798 0.105 Uiso calc R 1 1
C C18 1.0723(4) -0.1453(3) 1.1797(2) 0.0671(8) Uani d . 1 1
H H18A 0.9593 -0.1020 1.2174 0.101 Uiso calc R 1 1
H H18B 1.1378 -0.0894 1.1409 0.101 Uiso calc R 1 1
H H18C 1.1652 -0.1915 1.2275 0.101 Uiso calc R 1 1
C C19 0.8581(4) -0.3005(3) 1.16147(19) 0.0585(7) Uani d . 1 1
H H19A 0.7591 -0.2468 1.2002 0.088 Uiso calc R 1 1
H H19B 0.9331 -0.3595 1.2079 0.088 Uiso calc R 1 1
H H19C 0.7926 -0.3399 1.1116 0.088 Uiso calc R 1 1

loop_
_atom_site_aniso_label
_atom_site_aniso_U_11
_atom_site_aniso_U_22
_atom_site_aniso_U_33
_atom_site_aniso_U_12
_atom_site_aniso_U_13
_atom_site_aniso_U_23
Co1 0.0273(2) 0.0394(2) 0.0296(2) -0.00598(16) -0.00111(15) -0.00383(16)
O1 0.0318(8) 0.0554(10) 0.0813(13) -0.0077(7) 0.0055(8) -0.0217(9)
O2 0.0333(8) 0.0419(9) 0.0447(8) -0.0078(7) 0.0001(6) -0.0080(7)
O3 0.0680(12) 0.0605(11) 0.0425(9) 0.0255(9) -0.0084(8) -0.0143(8)
O4 0.0809(13) 0.0557(11) 0.0514(10) 0.0248(10) 0.0013(9) -0.0096(9)
O5 0.0299(7) 0.0490(9) 0.0401(8) -0.0064(7) -0.0006(6) -0.0062(7)
N1 0.0316(9) 0.0404(10) 0.0315(9) -0.0053(7) -0.0008(7) -0.0033(8)
N2 0.0387(10) 0.0420(10) 0.0329(9) 0.0033(8) -0.0057(7) -0.0032(8)
N3 0.0386(10) 0.0408(10) 0.0369(10) 0.0048(8) 0.0013(8) -0.0006(8)
C1 0.0415(12) 0.0394(12) 0.0280(10) -0.0067(9) -0.0050(9) -0.0002(9)
C2 0.0470(13) 0.0466(14) 0.0472(13) -0.0073(11) 0.0019(11) -0.0068(11)
C3 0.0673(18) 0.0538(16) 0.0616(17) 0.0022(14) 0.0043(14) -0.0155(13)
C4 0.095(2) 0.0406(14) 0.0594(17) -0.0117(15) -0.0153(16) -0.0090(13)
C5 0.078(2) 0.0513(16) 0.0669(18) -0.0283(15) -0.0089(15) -0.0052(14)
C6 0.0482(14) 0.0533(15) 0.0523(14) -0.0157(12) -0.0025(11) -0.0038(12)
C7 0.0334(11) 0.0412(12) 0.0327(10) -0.0053(9) -0.0049(9) -0.0012(9)
C8 0.0297(11) 0.0506(13) 0.0376(11) 0.0030(9) -0.0013(9) -0.0065(10)
C9 0.0333(11) 0.0535(14) 0.0303(10) 0.0004(10) 0.0029(9) -0.0072(10)
C10 0.0343(11) 0.0343(11) 0.0309(10) -0.0044(9) 0.0000(8) -0.0016(8)
C11 0.0364(11) 0.0434(13) 0.0389(12) 0.0052(10) 0.0026(9) -0.0027(10)
C12 0.0427(12) 0.0451(13) 0.0310(10) -0.0002(10) 0.0050(9) -0.0034(9)
C13 0.0320(10) 0.0373(11) 0.0353(11) -0.0016(9) -0.0007(8) -0.0020(9)
C14 0.0335(11) 0.0457(13) 0.0444(12) -0.0020(9) -0.0075(9) 0.0049(10)
C15 0.0389(12) 0.0477(13) 0.0360(11) -0.0025(10) -0.0103(9) 0.0030(10)
C16 0.0605(17) 0.0591(17) 0.0615(17) 0.0094(13) -0.0072(13) 0.0130(14)
C17 0.0371(14) 0.078(2) 0.094(2) -0.0118(13) 0.0003(14) 0.0059(17)
C18 0.0735(19) 0.0720(19) 0.0549(16) -0.0068(15) -0.0233(14) -0.0131(14)
C19 0.0482(14) 0.0751(19) 0.0479(14) -0.0038(13) 0.0041(11) 0.0131(13)

loop_
_atom_type_symbol
_atom_type_description
_atom_type_scat_dispersion_real
_atom_type_scat_dispersion_imag
_atom_type_scat_source
C C 0.0033 0.0016 'International Tables Vol C Tables 4.2.6.8 and 6.1.1.4'
H H 0.0000 0.0000 'International Tables Vol C Tables 4.2.6.8 and 6.1.1.4'
N N 0.0061 0.0033 'International Tables Vol C Tables 4.2.6.8 and 6.1.1.4'
O O 0.0106 0.0060 'International Tables Vol C Tables 4.2.6.8 and 6.1.1.4'
Co Co 0.3494 0.9721 'International Tables Vol C Tables 4.2.6.8 and 6.1.1.4'

loop_
_geom_angle_atom_site_label_1
_geom_angle_atom_site_label_2
_geom_angle_atom_site_label_3
_geom_angle_site_symmetry_1
_geom_angle_site_symmetry_3
_geom_angle
O2 Co1 O2 . 2_656 180.00(2)
O2 Co1 O5 . . 88.92(6)
O2 Co1 O5 2_656 . 91.08(6)
O2 Co1 O5 . 2_656 91.08(6)
O2 Co1 O5 2_656 2_656 88.92(6)
O5 Co1 O5 . 2_656 180.0
O2 Co1 N1 . 2_656 89.66(6)
O2 Co1 N1 2_656 2_656 90.34(6)
O5 Co1 N1 . 2_656 93.30(6)
O5 Co1 N1 2_656 2_656 86.70(6)
O2 Co1 N1 . . 90.34(6)
O2 Co1 N1 2_656 . 89.66(6)
O5 Co1 N1 . . 86.70(6)
O5 Co1 N1 2_656 . 93.30(6)
N1 Co1 N1 2_656 . 180.00(4)
C7 O2 Co1 . . 129.93(13)
Co1 O5 H5B . . 124.9
Co1 O5 H5C . . 98.0
H5B O5 H5C . . 111.6
C12 N1 C8 . . 116.32(18)
C12 N1 Co1 . . 121.37(13)
C8 N1 Co1 . . 122.16(14)
O3 N2 C13 . . 126.83(17)
O3 N2 C15 . . 121.29(17)
C13 N2 C15 . . 111.73(17)
O4 N3 C13 . . 126.87(19)
O4 N3 C14 . . 121.14(17)
C13 N3 C14 . . 111.63(18)
C2 C1 C6 . . 118.9(2)
C2 C1 C7 . . 120.6(2)
C6 C1 C7 . . 120.5(2)
C1 C2 C3 . . 120.5(2)
C1 C2 H2A . . 119.8
C3 C2 H2A . . 119.8
C4 C3 C2 . . 120.1(3)
C4 C3 H3A . . 120.0
C2 C3 H3A . . 120.0
C5 C4 C3 . . 119.8(3)
C5 C4 H4A . . 120.1
C3 C4 H4A . . 120.1
C4 C5 C6 . . 120.7(3)
C4 C5 H5A . . 119.7
C6 C5 H5A . . 119.7
C5 C6 C1 . . 120.1(2)
C5 C6 H6A . . 120.0
C1 C6 H6A . . 120.0
O1 C7 O2 . . 124.8(2)
O1 C7 C1 . . 117.8(2)
O2 C7 C1 . . 117.39(18)
N1 C8 C9 . . 123.77(19)
N1 C8 H8A . . 118.1
C9 C8 H8A . . 118.1
C8 C9 C10 . . 119.56(18)
C8 C9 H9A . . 120.2
C10 C9 H9A . . 120.2
C9 C10 C11 . . 116.72(19)
C9 C10 C13 . . 122.29(18)
C11 C10 C13 . . 120.96(18)
C12 C11 C10 . . 119.33(19)
C12 C11 H11A . . 120.3
C10 C11 H11A . . 120.3
N1 C12 C11 . . 124.29(19)
N1 C12 H12A . . 117.9
C11 C12 H12A . . 117.9
N3 C13 N2 . . 108.43(18)
N3 C13 C10 . . 125.64(19)
N2 C13 C10 . . 125.87(18)
N3 C14 C16 . . 110.0(2)
N3 C14 C17 . . 105.2(2)
C16 C14 C17 . . 110.6(2)
N3 C14 C15 . . 100.66(16)
C16 C14 C15 . . 115.4(2)
C17 C14 C15 . . 114.1(2)
N2 C15 C19 . . 106.03(18)
N2 C15 C18 . . 109.42(19)
C19 C15 C18 . . 110.5(2)
N2 C15 C14 . . 100.80(16)
C19 C15 C14 . . 114.0(2)
C18 C15 C14 . . 115.2(2)
C14 C16 H16A . . 109.5
C14 C16 H16B . . 109.5
H16A C16 H16B . . 109.5
C14 C16 H16C . . 109.5
H16A C16 H16C . . 109.5
H16B C16 H16C . . 109.5
C14 C17 H17A . . 109.5
C14 C17 H17B . . 109.5
H17A C17 H17B . . 109.5
C14 C17 H17C . . 109.5
H17A C17 H17C . . 109.5
H17B C17 H17C . . 109.5
C15 C18 H18A . . 109.5
C15 C18 H18B . . 109.5
H18A C18 H18B . . 109.5
C15 C18 H18C . . 109.5
H18A C18 H18C . . 109.5
H18B C18 H18C . . 109.5
C15 C19 H19A . . 109.5
C15 C19 H19B . . 109.5
H19A C19 H19B . . 109.5
C15 C19 H19C . . 109.5
H19A C19 H19C . . 109.5
H19B C19 H19C . . 109.5

loop_
_geom_bond_atom_site_label_1
_geom_bond_atom_site_label_2
_geom_bond_site_symmetry_2
_geom_bond_distance
_geom_bond_publ_flag
Co1 O2 . 2.0586(15) y
Co1 O2 2_656 2.0586(15) ?
Co1 O5 . 2.1521(13) y
Co1 O5 2_656 2.1521(13) ?
Co1 N1 2_656 2.1743(16) ?
Co1 N1 . 2.1743(16) y
O1 C7 . 1.253(3) ?
O2 C7 . 1.258(2) ?
O3 N2 . 1.271(2) ?
O4 N3 . 1.268(2) ?
O5 H5B . 0.8731 ?
O5 H5C . 0.8777 ?
N1 C12 . 1.331(3) ?
N1 C8 . 1.339(2) ?
N2 C13 . 1.351(3) ?
N2 C15 . 1.504(3) ?
N3 C13 . 1.348(2) ?
N3 C14 . 1.503(3) ?
C1 C2 . 1.377(3) ?
C1 C6 . 1.387(3) ?
C1 C7 . 1.499(3) ?
C2 C3 . 1.386(3) ?
C2 H2A . 0.9300 ?
C3 C4 . 1.370(4) ?
C3 H3A . 0.9300 ?
C4 C5 . 1.368(4) ?
C4 H4A . 0.9300 ?
C5 C6 . 1.378(4) ?
C5 H5A . 0.9300 ?
C6 H6A . 0.9300 ?
C8 C9 . 1.375(3) ?
C8 H8A . 0.9300 ?
C9 C10 . 1.392(3) ?
C9 H9A . 0.9300 ?
C10 C11 . 1.395(3) ?
C10 C13 . 1.457(3) ?
C11 C12 . 1.372(3) ?
C11 H11A . 0.9300 ?
C12 H12A . 0.9300 ?
C14 C16 . 1.511(3) ?
C14 C17 . 1.527(3) ?
C14 C15 . 1.541(3) ?
C15 C19 . 1.522(3) ?
C15 C18 . 1.527(3) ?
C16 H16A . 0.9600 ?
C16 H16B . 0.9600 ?
C16 H16C . 0.9600 ?
C17 H17A . 0.9600 ?
C17 H17B . 0.9600 ?
C17 H17C . 0.9600 ?
C18 H18A . 0.9600 ?
C18 H18B . 0.9600 ?
C18 H18C . 0.9600 ?
C19 H19A . 0.9600 ?
C19 H19B . 0.9600 ?
C19 H19C . 0.9600 ?

loop_
_geom_hbond_atom_site_label_D
_geom_hbond_atom_site_label_H
_geom_hbond_atom_site_label_A
_geom_hbond_site_symmetry_A
_geom_hbond_distance_DH
_geom_hbond_distance_HA
_geom_hbond_distance_DA
_geom_hbond_angle_DHA
O5 H5B O1 1_455 0.87 2.06 2.857(2) 152.1
O5 H5C O1 2_656 0.88 1.78 2.635(2) 164.8

loop_
_geom_torsion_atom_site_label_1
_geom_torsion_atom_site_label_2
_geom_torsion_atom_site_label_3
_geom_torsion_atom_site_label_4
_geom_torsion_site_symmetry_1
_geom_torsion
O5 Co1 O2 C7 . 164.30(17)
O5 Co1 O2 C7 2_656 -15.70(17)
N1 Co1 O2 C7 2_656 -102.40(17)
N1 Co1 O2 C7 . 77.60(17)
O2 Co1 N1 C12 . -118.25(17)
O2 Co1 N1 C12 2_656 61.75(17)
O5 Co1 N1 C12 . 152.85(17)
O5 Co1 N1 C12 2_656 -27.15(17)
O2 Co1 N1 C8 . 57.16(17)
O2 Co1 N1 C8 2_656 -122.84(17)
O5 Co1 N1 C8 . -31.73(17)
O5 Co1 N1 C8 2_656 148.27(17)
C6 C1 C2 C3 . -0.4(3)
C7 C1 C2 C3 . -179.7(2)
C1 C2 C3 C4 . 0.7(4)
C2 C3 C4 C5 . -0.5(4)
C3 C4 C5 C6 . 0.1(4)
C4 C5 C6 C1 . 0.3(4)
C2 C1 C6 C5 . -0.1(3)
C7 C1 C6 C5 . 179.2(2)
Co1 O2 C7 O1 . 2.6(3)
Co1 O2 C7 C1 . -177.94(12)
C2 C1 C7 O1 . -177.8(2)
C6 C1 C7 O1 . 2.8(3)
C2 C1 C7 O2 . 2.6(3)
C6 C1 C7 O2 . -176.73(19)
C12 N1 C8 C9 . 0.9(3)
Co1 N1 C8 C9 . -174.70(17)
N1 C8 C9 C10 . 0.1(4)
C8 C9 C10 C11 . -0.8(3)
C8 C9 C10 C13 . 177.2(2)
C9 C10 C11 C12 . 0.5(3)
C13 C10 C11 C12 . -177.5(2)
C8 N1 C12 C11 . -1.2(3)
Co1 N1 C12 C11 . 174.42(18)
C10 C11 C12 N1 . 0.5(4)
O4 N3 C13 N2 . 176.0(2)
C14 N3 C13 N2 . -10.9(2)
O4 N3 C13 C10 . -6.6(4)
C14 N3 C13 C10 . 166.5(2)
O3 N2 C13 N3 . 177.5(2)
C15 N2 C13 N3 . -7.0(2)
O3 N2 C13 C10 . 0.0(4)
C15 N2 C13 C10 . 175.55(19)
C9 C10 C13 N3 . 164.2(2)
C11 C10 C13 N3 . -17.9(3)
C9 C10 C13 N2 . -18.8(3)
C11 C10 C13 N2 . 159.2(2)
O4 N3 C14 C16 . -41.2(3)
C13 N3 C14 C16 . 145.3(2)
O4 N3 C14 C17 . 77.9(3)
C13 N3 C14 C17 . -95.7(2)
O4 N3 C14 C15 . -163.4(2)
C13 N3 C14 C15 . 23.1(2)
O3 N2 C15 C19 . 77.5(3)
C13 N2 C15 C19 . -98.3(2)
O3 N2 C15 C18 . -41.6(3)
C13 N2 C15 C18 . 142.5(2)
O3 N2 C15 C14 . -163.4(2)
C13 N2 C15 C14 . 20.7(2)
N3 C14 C15 N2 . -24.2(2)
C16 C14 C15 N2 . -142.5(2)
C17 C14 C15 N2 . 87.9(2)
N3 C14 C15 C19 . 88.9(2)
C16 C14 C15 C19 . -29.4(3)
C17 C14 C15 C19 . -159.0(2)
N3 C14 C15 C18 . -141.8(2)
C16 C14 C15 C18 . 99.9(3)
C17 C14 C15 C18 . -29.8(3)
